data_4111825
loop_
_publ_author_name
'Carsten Pr\"asang'
'Bruno Donnadieu'
'Guy Bertrand'

_publ_contact_author 'Prof G. Bertrand'
_publ_contact_author_address
;
University of California
UCR-CNRS Joint Research Lab
(UMR 2282) 
Department of Chemistry
Riverside, CA 92521 USA 
;
_publ_contact_author_email ' guy.bertrand@ucr.edu '
_publ_contact_author_fax 951-827-4713
_publ_section_title
;
 Stable Planar Six-\p-Electron Six-Membered N-Heterocyclic Carbenes with
 Tunable Electronic Properties
;
_journal_name_full 'Journal of the American Chemical Society'
_journal_page_first 10182
_journal_page_last 10183
_journal_paper_doi 10.1021/ja052987g
_journal_volume 127
_journal_year 2005
_chemical_formula_sum 'C43 H57 B2 Br0.1 Cl2.9 N3 Rh'
_chemical_formula_weight 851.24
_chemical_name_systematic
;

 ?

;
_space_group_IT_number 14
_symmetry_cell_setting monoclinic
_symmetry_space_group_name_Hall '-P 2ybc'
_symmetry_space_group_name_H-M 'P 1 21/c 1'
_atom_sites_solution_hydrogens geom
_atom_sites_solution_primary direct
_atom_sites_solution_secondary difmap
_audit_creation_method SHELXL-97
_cell_angle_alpha 90.00
_cell_angle_beta 92.173(4)
_cell_angle_gamma 90.00
_cell_formula_units_Z 4
_cell_length_a 12.2603(9)
_cell_length_b 13.0163(11)
_cell_length_c 25.6615(18)
_cell_measurement_reflns_used 7560
_cell_measurement_temperature 100(2)
_cell_measurement_theta_max 32.03
_cell_measurement_theta_min 3.23
_cell_volume 4092.2(5)
_computing_cell_refinement 'Bruker SMART'
_computing_data_collection 'Bruker SMART'
_computing_data_reduction 'Bruker SAINT'
_computing_molecular_graphics 'Bruker SHELXTL'
_computing_publication_material 'Bruker SHELXTL'
_computing_structure_refinement 'SHELXL-97 (Sheldrick, 1997)'
_computing_structure_solution 'Bruker SHELXTL'
_diffrn_ambient_temperature 100(2)
_diffrn_measured_fraction_theta_full 1.000
_diffrn_measured_fraction_theta_max 1.000
_diffrn_measurement_device_type 'CCD area detector'
_diffrn_measurement_method 'phi and omega scans'
_diffrn_radiation_monochromator graphite
_diffrn_radiation_source 'fine-focus sealed tube'
_diffrn_radiation_type MoK\a
_diffrn_radiation_wavelength 0.71073
_diffrn_reflns_av_R_equivalents 0.0347
_diffrn_reflns_av_sigmaI/netI 0.0229
_diffrn_reflns_limit_h_max 16
_diffrn_reflns_limit_h_min -16
_diffrn_reflns_limit_k_max 17
_diffrn_reflns_limit_k_min -16
_diffrn_reflns_limit_l_max 34
_diffrn_reflns_limit_l_min -34
_diffrn_reflns_number 63562
_diffrn_reflns_theta_full 28.28
_diffrn_reflns_theta_max 28.28
_diffrn_reflns_theta_min 1.59
_exptl_absorpt_coefficient_mu 0.739
_exptl_absorpt_correction_T_max 0.9385
_exptl_absorpt_correction_T_min 0.7696
_exptl_absorpt_correction_type multi-scan
_exptl_crystal_colour colorless
_exptl_crystal_density_diffrn 1.382
_exptl_crystal_density_meas 0
_exptl_crystal_description 'prism frag'
_exptl_crystal_F_000 1775
_exptl_crystal_size_max 0.37
_exptl_crystal_size_mid 0.16
_exptl_crystal_size_min 0.09
_refine_diff_density_max 0.994
_refine_diff_density_min -0.465
_refine_diff_density_rms 0.067
_refine_ls_extinction_method none
_refine_ls_goodness_of_fit_ref 1.051
_refine_ls_hydrogen_treatment constr
_refine_ls_matrix_type full
_refine_ls_number_parameters 517
_refine_ls_number_reflns 10155
_refine_ls_number_restraints 3
_refine_ls_restrained_S_all 1.051
_refine_ls_R_factor_all 0.0387
_refine_ls_R_factor_gt 0.0299
_refine_ls_shift/su_max 0.023
_refine_ls_shift/su_mean 0.001
_refine_ls_structure_factor_coef Fsqd
_refine_ls_weighting_details 'calc w=1/[\s^2^(Fo^2^)+(0.0347P)^2^+3.7025P] where P=(Fo^2^+2Fc^2^)/3'
_refine_ls_weighting_scheme calc
_refine_ls_wR_factor_gt 0.0739
_refine_ls_wR_factor_ref 0.0783
_reflns_number_gt 8695
_reflns_number_total 10155
_reflns_threshold_expression >2sigma(I)
_cod_data_source_file ja052987gsi20050513_053944_1.cif
_cod_data_source_block 6c
_cod_original_sg_symbol_H-M P2(1)/c
_cod_original_formula_sum 'C43 H57 B2 Br0.10 Cl2.90 N3 Rh'
_cod_database_code 4111825

loop_
_symmetry_equiv_pos_as_xyz
'x, y, z'
'-x, y+1/2, -z+1/2'
'-x, -y, -z'
'x, -y-1/2, z-1/2'

loop_
_atom_site_label
_atom_site_type_symbol
_atom_site_fract_x
_atom_site_fract_y
_atom_site_fract_z
_atom_site_U_iso_or_equiv
_atom_site_adp_type
_atom_site_occupancy
_atom_site_symmetry_multiplicity
_atom_site_calc_flag
_atom_site_refinement_flags
_atom_site_disorder_assembly
_atom_site_disorder_group
Rh1 Rh 0.608504(11) 0.095892(11) 0.138676(5) 0.01818(5) Uani 1 1 d . . .
Cl1 Cl 0.6808(3) -0.0741(4) 0.15615(15) 0.0232(4) Uani 0.90 1 d P A 1
Br1 Br 0.6618(12) -0.0720(15) 0.1540(7) 0.026(2) Uani 0.10 1 d P A 2
B1 B 0.80870(16) 0.14373(15) 0.28214(7) 0.0166(4) Uani 1 1 d . A .
B2 B 0.61825(16) 0.11384(15) 0.30902(8) 0.0163(4) Uani 1 1 d . A .
N1 N 0.76455(11) 0.14869(11) 0.22857(5) 0.0155(3) Uani 1 1 d . . .
N2 N 0.58688(11) 0.11293(11) 0.25374(6) 0.0158(3) Uani 1 1 d . . .
N3 N 0.73252(12) 0.12142(12) 0.32099(5) 0.0165(3) Uani 1 1 d . . .
C1 C 0.65790(14) 0.12645(13) 0.21442(7) 0.0155(3) Uani 1 1 d . A .
C2 C 0.47556(14) 0.07589(14) 0.23619(7) 0.0186(3) Uani 1 1 d . A .
H2 H 0.4739 0.0783 0.1972 0.022 Uiso 1 1 calc R . .
C3 C 0.45929(16) -0.03680(15) 0.25050(8) 0.0251(4) Uani 1 1 d . . .
H3A H 0.4536 -0.0438 0.2887 0.030 Uiso 1 1 calc R A .
H3B H 0.5224 -0.0779 0.2396 0.030 Uiso 1 1 calc R . .
C4 C 0.35416(18) -0.07591(18) 0.22267(9) 0.0342(5) Uani 1 1 d . A .
H4A H 0.3632 -0.0748 0.1845 0.041 Uiso 1 1 calc R . .
H4B H 0.3407 -0.1478 0.2332 0.041 Uiso 1 1 calc R . .
C5 C 0.25669(17) -0.0099(2) 0.23596(10) 0.0390(5) Uani 1 1 d . . .
H5A H 0.2418 -0.0186 0.2734 0.047 Uiso 1 1 calc R A .
H5B H 0.1916 -0.0337 0.2154 0.047 Uiso 1 1 calc R . .
C6 C 0.27553(16) 0.10341(18) 0.22478(8) 0.0312(5) Uani 1 1 d . A .
H6A H 0.2126 0.1438 0.2365 0.037 Uiso 1 1 calc R . .
H6B H 0.2806 0.1136 0.1867 0.037 Uiso 1 1 calc R . .
C7 C 0.38088(14) 0.14270(16) 0.25270(7) 0.0227(4) Uani 1 1 d . . .
H7A H 0.3940 0.2152 0.2431 0.027 Uiso 1 1 calc R A .
H7B H 0.3739 0.1389 0.2910 0.027 Uiso 1 1 calc R . .
C8 C 0.53751(14) 0.11226(14) 0.35558(7) 0.0188(3) Uani 1 1 d . . .
C9 C 0.49136(14) 0.20498(15) 0.37077(7) 0.0205(4) Uani 1 1 d . A .
H9 H 0.5029 0.2648 0.3505 0.025 Uiso 1 1 calc R . .
C10 C 0.42882(15) 0.21240(16) 0.41482(7) 0.0243(4) Uani 1 1 d . . .
H10 H 0.3982 0.2766 0.4242 0.029 Uiso 1 1 calc R A .
C11 C 0.41142(17) 0.12661(18) 0.44485(8) 0.0302(4) Uani 1 1 d . A .
H11 H 0.3692 0.1314 0.4750 0.036 Uiso 1 1 calc R . .
C12 C 0.45589(18) 0.03338(18) 0.43071(8) 0.0330(5) Uani 1 1 d . . .
H12 H 0.4440 -0.0260 0.4513 0.040 Uiso 1 1 calc R A .
C13 C 0.51777(17) 0.02616(16) 0.38667(8) 0.0263(4) Uani 1 1 d . A .
H13 H 0.5474 -0.0385 0.3774 0.032 Uiso 1 1 calc R . .
C14 C 0.77080(14) 0.09558(14) 0.37368(7) 0.0182(3) Uani 1 1 d . A .
C15 C 0.79075(15) 0.17197(15) 0.41098(7) 0.0213(4) Uani 1 1 d . . .
C16 C 0.82490(16) 0.14111(17) 0.46104(7) 0.0261(4) Uani 1 1 d . A .
H16 H 0.8406 0.1922 0.4867 0.031 Uiso 1 1 calc R . .
C17 C 0.83671(16) 0.03862(18) 0.47461(7) 0.0279(4) Uani 1 1 d . . .
C18 C 0.81755(16) -0.03561(16) 0.43612(7) 0.0252(4) Uani 1 1 d . A .
H18 H 0.8269 -0.1061 0.4447 0.030 Uiso 1 1 calc R . .
C19 C 0.78500(14) -0.00838(15) 0.38526(7) 0.0206(4) Uani 1 1 d . . .
C20 C 0.77434(17) 0.28390(16) 0.39847(8) 0.0274(4) Uani 1 1 d . A .
H20A H 0.8064 0.3258 0.4269 0.041 Uiso 1 1 calc R . .
H20B H 0.6961 0.2985 0.3944 0.041 Uiso 1 1 calc R . .
H20C H 0.8099 0.3004 0.3659 0.041 Uiso 1 1 calc R . .
C21 C 0.8692(2) 0.0076(2) 0.52988(8) 0.0376(5) Uani 1 1 d . A .
H21A H 0.8063 0.0147 0.5520 0.056 Uiso 1 1 calc R . .
H21B H 0.9286 0.0519 0.5431 0.056 Uiso 1 1 calc R . .
H21C H 0.8938 -0.0641 0.5303 0.056 Uiso 1 1 calc R . .
C22 C 0.76538(16) -0.09028(15) 0.34421(8) 0.0248(4) Uani 1 1 d . A .
H22A H 0.7842 -0.1577 0.3590 0.037 Uiso 1 1 calc R . .
H22B H 0.8110 -0.0765 0.3144 0.037 Uiso 1 1 calc R . .
H22C H 0.6883 -0.0898 0.3326 0.037 Uiso 1 1 calc R . .
C23 C 0.93193(14) 0.16009(15) 0.30053(7) 0.0192(3) Uani 1 1 d . . .
C24 C 0.99652(16) 0.07638(15) 0.31784(7) 0.0229(4) Uani 1 1 d . A .
H24 H 0.9681 0.0087 0.3144 0.027 Uiso 1 1 calc R . .
C25 C 1.10118(16) 0.09037(17) 0.33987(7) 0.0266(4) Uani 1 1 d . . .
H25 H 1.1430 0.0326 0.3512 0.032 Uiso 1 1 calc R A .
C26 C 1.14413(16) 0.18810(19) 0.34526(8) 0.0315(5) Uani 1 1 d . A .
H26 H 1.2152 0.1978 0.3605 0.038 Uiso 1 1 calc R . .
C27 C 1.08288(17) 0.27145(18) 0.32835(8) 0.0303(4) Uani 1 1 d . . .
H27 H 1.1126 0.3387 0.3313 0.036 Uiso 1 1 calc R A .
C28 C 0.97762(16) 0.25748(16) 0.30691(7) 0.0236(4) Uani 1 1 d . A .
H28 H 0.9360 0.3160 0.2964 0.028 Uiso 1 1 calc R . .
C29 C 0.83885(14) 0.16051(14) 0.18380(6) 0.0178(3) Uani 1 1 d . A .
H29 H 0.7921 0.1503 0.1514 0.021 Uiso 1 1 calc R . .
C30 C 0.92630(15) 0.07732(15) 0.18305(7) 0.0220(4) Uani 1 1 d . . .
H30A H 0.8920 0.0087 0.1852 0.026 Uiso 1 1 calc R A .
H30B H 0.9777 0.0856 0.2135 0.026 Uiso 1 1 calc R . .
C31 C 0.98813(17) 0.08602(17) 0.13248(8) 0.0295(4) Uani 1 1 d . A .
H31A H 1.0462 0.0332 0.1322 0.035 Uiso 1 1 calc R . .
H31B H 0.9373 0.0734 0.1023 0.035 Uiso 1 1 calc R . .
C32 C 1.03881(17) 0.19213(19) 0.12768(8) 0.0330(5) Uani 1 1 d . . .
H32A H 1.0767 0.1969 0.0944 0.040 Uiso 1 1 calc R A .
H32B H 1.0936 0.2027 0.1565 0.040 Uiso 1 1 calc R . .
C33 C 0.95167(17) 0.27562(17) 0.12954(8) 0.0287(4) Uani 1 1 d . A .
H33A H 0.9008 0.2688 0.0989 0.034 Uiso 1 1 calc R . .
H33B H 0.9868 0.3440 0.1279 0.034 Uiso 1 1 calc R . .
C34 C 0.88769(16) 0.26778(15) 0.17951(7) 0.0221(4) Uani 1 1 d . . .
H34A H 0.9369 0.2816 0.2102 0.027 Uiso 1 1 calc R A .
H34B H 0.8287 0.3197 0.1789 0.027 Uiso 1 1 calc R . .
C35 C 0.5997(2) 0.0634(2) 0.05419(8) 0.0441(6) Uani 1 1 d . A .
H35 H 0.6460 0.0052 0.0424 0.053 Uiso 1 1 calc R B 1
C36A C 0.6024(3) 0.1556(3) 0.02286(12) 0.0383(8) Uani 0.70 1 d P A 1
H36A H 0.5281 0.1702 0.0083 0.046 Uiso 0.70 1 calc PR A 1
H36B H 0.6507 0.1443 -0.0067 0.046 Uiso 0.70 1 calc PR A 1
C36B C 0.6655(10) 0.1706(8) 0.0282(3) 0.046(2) Uani 0.30 1 d P A 2
H36C H 0.7452 0.1587 0.0288 0.055 Uiso 0.30 1 calc PR A 2
H36D H 0.6399 0.1812 -0.0084 0.055 Uiso 0.30 1 calc PR A 2
C37 C 0.6445(2) 0.2507(2) 0.05530(9) 0.0480(7) Uani 1 1 d . . .
H37A H 0.7251 0.2532 0.0545 0.058 Uiso 1 1 calc R A 1
H37B H 0.6157 0.3142 0.0385 0.058 Uiso 1 1 calc R A 1
C38 C 0.61140(17) 0.24906(17) 0.11173(8) 0.0291(4) Uani 1 1 d . A .
H38 H 0.6538 0.2973 0.1351 0.035 Uiso 1 1 calc R . .
C39 C 0.50655(16) 0.22705(16) 0.12809(8) 0.0274(4) Uani 1 1 d . A .
H39 H 0.4876 0.2619 0.1613 0.033 Uiso 1 1 calc R . .
C40 C 0.40859(18) 0.2059(2) 0.09107(9) 0.0381(5) Uani 1 1 d . . .
H40A H 0.4167 0.2468 0.0589 0.046 Uiso 1 1 calc R A 1
H40B H 0.3416 0.2297 0.1078 0.046 Uiso 1 1 calc R A 1
C41A C 0.3933(3) 0.0890(3) 0.07537(14) 0.0363(8) Uani 0.70 1 d P A 1
H41A H 0.3469 0.0543 0.1008 0.044 Uiso 0.70 1 calc PR A 1
H41B H 0.3563 0.0842 0.0405 0.044 Uiso 0.70 1 calc PR A 1
C41B C 0.4237(7) 0.1363(7) 0.0533(4) 0.0412(19) Uani 0.30 1 d P A 2
H41C H 0.4588 0.1702 0.0237 0.049 Uiso 0.30 1 calc PR A 2
H41D H 0.3519 0.1099 0.0405 0.049 Uiso 0.30 1 calc PR A 2
C42 C 0.5027(2) 0.0364(3) 0.07451(10) 0.0536(8) Uani 1 1 d . A .
H42 H 0.4949 -0.0400 0.0767 0.064 Uiso 1 1 calc R C 1
C1S C 0.8745(2) 0.89907(19) 0.04301(9) 0.0379(5) Uani 1 1 d D . .
H1S1 H 0.9522 0.8952 0.0548 0.046 Uiso 1 1 calc R D 1
H1S2 H 0.8304 0.9150 0.0735 0.046 Uiso 1 1 calc R D 1
Cl1A Cl 0.8563(2) 0.9956(3) -0.00493(13) 0.0808(9) Uani 0.64 1 d PD E 1
Cl2A Cl 0.83339(16) 0.7839(2) 0.01573(11) 0.0469(4) Uani 0.64 1 d PD E 1
Cl1B Cl 0.85643(15) 0.9991(2) -0.00373(9) 0.0171(5) Uani 0.36 1 d PD E 2
Cl2B Cl 0.8729(6) 0.7727(5) 0.0183(3) 0.120(3) Uani 0.36 1 d PD E 2

loop_
_atom_site_aniso_label
_atom_site_aniso_U_11
_atom_site_aniso_U_22
_atom_site_aniso_U_33
_atom_site_aniso_U_23
_atom_site_aniso_U_13
_atom_site_aniso_U_12
Rh1 0.01716(7) 0.02337(8) 0.01382(7) -0.00495(5) -0.00200(5) 0.00290(5)
Cl1 0.0149(13) 0.0189(5) 0.0357(6) -0.0070(3) -0.0005(7) 0.0020(8)
Br1 0.006(4) 0.0198(18) 0.051(3) -0.0121(16) -0.002(2) 0.004(2)
B1 0.0183(9) 0.0144(9) 0.0170(9) -0.0012(7) -0.0015(7) 0.0006(7)
B2 0.0179(9) 0.0142(9) 0.0167(9) 0.0001(7) 0.0011(7) 0.0001(7)
N1 0.0164(7) 0.0155(7) 0.0146(7) -0.0005(5) 0.0008(5) -0.0010(5)
N2 0.0139(6) 0.0168(7) 0.0165(7) -0.0009(5) -0.0005(5) -0.0008(5)
N3 0.0183(7) 0.0184(7) 0.0127(6) 0.0000(5) -0.0019(5) -0.0004(5)
C1 0.0177(8) 0.0119(8) 0.0169(8) -0.0011(6) -0.0004(6) 0.0007(6)
C2 0.0154(8) 0.0216(9) 0.0184(8) -0.0026(7) -0.0021(6) -0.0026(6)
C3 0.0246(9) 0.0225(10) 0.0282(10) -0.0020(8) 0.0001(7) -0.0050(7)
C4 0.0305(11) 0.0330(12) 0.0393(12) -0.0094(9) 0.0027(9) -0.0140(9)
C5 0.0230(10) 0.0522(15) 0.0418(13) -0.0116(11) 0.0020(9) -0.0131(10)
C6 0.0170(8) 0.0504(14) 0.0258(10) -0.0054(9) -0.0025(7) 0.0013(9)
C7 0.0173(8) 0.0280(10) 0.0226(9) -0.0019(8) -0.0012(7) 0.0015(7)
C8 0.0180(8) 0.0230(9) 0.0152(8) 0.0001(7) -0.0011(6) -0.0009(7)
C9 0.0200(8) 0.0231(9) 0.0182(8) 0.0007(7) -0.0002(6) -0.0011(7)
C10 0.0210(9) 0.0307(10) 0.0212(9) -0.0041(8) -0.0008(7) 0.0023(8)
C11 0.0293(10) 0.0431(13) 0.0189(9) 0.0008(8) 0.0079(8) -0.0018(9)
C12 0.0393(12) 0.0338(12) 0.0265(10) 0.0098(9) 0.0094(9) -0.0010(9)
C13 0.0312(10) 0.0230(10) 0.0249(9) 0.0035(8) 0.0044(8) 0.0014(8)
C14 0.0170(8) 0.0237(9) 0.0140(7) 0.0008(7) -0.0005(6) 0.0007(7)
C15 0.0199(8) 0.0265(10) 0.0174(8) -0.0016(7) 0.0004(6) -0.0006(7)
C16 0.0257(9) 0.0377(11) 0.0149(8) -0.0057(8) -0.0014(7) -0.0008(8)
C17 0.0244(9) 0.0426(13) 0.0163(8) 0.0051(8) -0.0035(7) 0.0000(8)
C18 0.0242(9) 0.0290(10) 0.0223(9) 0.0062(8) -0.0016(7) 0.0010(8)
C19 0.0192(8) 0.0231(9) 0.0193(8) 0.0012(7) 0.0000(6) -0.0004(7)
C20 0.0346(10) 0.0252(10) 0.0224(9) -0.0064(8) 0.0004(8) -0.0008(8)
C21 0.0400(12) 0.0542(15) 0.0182(9) 0.0057(10) -0.0062(8) 0.0008(11)
C22 0.0277(9) 0.0210(9) 0.0255(9) 0.0005(8) -0.0007(7) 0.0003(8)
C23 0.0180(8) 0.0233(9) 0.0166(8) -0.0017(7) 0.0018(6) -0.0014(7)
C24 0.0242(9) 0.0240(10) 0.0205(9) 0.0021(7) 0.0019(7) 0.0000(7)
C25 0.0224(9) 0.0375(12) 0.0197(9) 0.0049(8) 0.0007(7) 0.0058(8)
C26 0.0189(9) 0.0459(13) 0.0291(10) -0.0042(9) -0.0062(8) -0.0022(9)
C27 0.0275(10) 0.0328(12) 0.0302(10) -0.0054(9) -0.0029(8) -0.0087(8)
C28 0.0250(9) 0.0240(10) 0.0217(9) -0.0012(7) -0.0016(7) -0.0015(7)
C29 0.0181(8) 0.0216(9) 0.0137(7) -0.0011(6) 0.0005(6) -0.0032(7)
C30 0.0210(8) 0.0226(10) 0.0227(9) -0.0028(7) 0.0045(7) -0.0015(7)
C31 0.0268(10) 0.0383(12) 0.0238(9) -0.0071(8) 0.0070(8) -0.0005(9)
C32 0.0287(10) 0.0464(13) 0.0246(10) 0.0015(9) 0.0087(8) -0.0077(9)
C33 0.0312(10) 0.0353(12) 0.0195(9) 0.0056(8) 0.0018(7) -0.0102(9)
C34 0.0253(9) 0.0213(9) 0.0197(8) 0.0019(7) 0.0011(7) -0.0043(7)
C35 0.0587(16) 0.0581(16) 0.0149(9) -0.0148(10) -0.0048(9) 0.0245(13)
C36A 0.0386(19) 0.059(3) 0.0173(14) 0.0040(15) 0.0019(14) 0.0160(19)
C36B 0.059(6) 0.059(6) 0.020(4) 0.000(4) 0.008(4) -0.024(5)
C37 0.0486(14) 0.0675(19) 0.0285(12) 0.0141(12) 0.0082(10) -0.0050(13)
C38 0.0338(11) 0.0305(11) 0.0229(9) 0.0061(8) -0.0022(8) 0.0053(8)
C39 0.0295(10) 0.0304(11) 0.0221(9) 0.0034(8) -0.0008(7) 0.0116(8)
C40 0.0276(10) 0.0517(15) 0.0347(12) 0.0051(11) -0.0046(9) 0.0136(10)
C41A 0.0226(15) 0.059(2) 0.0269(16) -0.0129(16) -0.0092(12) 0.0103(15)
C41B 0.036(4) 0.047(5) 0.039(5) -0.003(4) -0.020(4) -0.004(4)
C42 0.0329(12) 0.083(2) 0.0429(14) -0.0457(14) -0.0207(11) 0.0226(13)
C1S 0.0406(13) 0.0409(14) 0.0323(11) 0.0015(10) 0.0022(9) -0.0046(10)
Cl1A 0.0680(17) 0.095(2) 0.080(2) 0.0232(17) 0.0075(15) -0.0024(16)
Cl2A 0.0666(7) 0.0413(10) 0.0332(6) -0.0049(6) 0.0068(5) -0.0185(6)
Cl1B 0.0024(8) 0.0283(12) 0.0202(11) 0.0179(9) -0.0030(7) -0.0010(8)
Cl2B 0.261(8) 0.0447(19) 0.055(2) -0.0047(15) 0.025(5) -0.006(4)

loop_
_atom_type_symbol
_atom_type_description
_atom_type_scat_dispersion_real
_atom_type_scat_dispersion_imag
_atom_type_scat_source
C C 0.0033 0.0016 'International Tables Vol C Tables 4.2.6.8 and 6.1.1.4'
H H 0.0000 0.0000 'International Tables Vol C Tables 4.2.6.8 and 6.1.1.4'
B B 0.0013 0.0007 'International Tables Vol C Tables 4.2.6.8 and 6.1.1.4'
N N 0.0061 0.0033 'International Tables Vol C Tables 4.2.6.8 and 6.1.1.4'
Cl Cl 0.1484 0.1585 'International Tables Vol C Tables 4.2.6.8 and 6.1.1.4'
Rh Rh -1.1178 0.9187 'International Tables Vol C Tables 4.2.6.8 and 6.1.1.4'
Br Br -0.2901 2.4595 'International Tables Vol C Tables 4.2.6.8 and 6.1.1.4'

loop_
_geom_angle_atom_site_label_1
_geom_angle_atom_site_label_2
_geom_angle_atom_site_label_3
_geom_angle
C1 Rh1 C38 96.84(7)
C1 Rh1 C39 96.68(7)
C38 Rh1 C39 38.49(8)
C1 Rh1 C42 157.23(10)
C38 Rh1 C42 95.99(11)
C39 Rh1 C42 81.95(9)
C1 Rh1 C35 165.65(9)
C38 Rh1 C35 81.97(10)
C39 Rh1 C35 91.25(9)
C42 Rh1 C35 36.03(11)
C1 Rh1 Br1 87.1(4)
C38 Rh1 Br1 160.2(4)
C39 Rh1 Br1 160.4(4)
C42 Rh1 Br1 87.1(4)
C35 Rh1 Br1 89.4(4)
C1 Rh1 Cl1 84.77(11)
C38 Rh1 Cl1 156.04(11)
C39 Rh1 Cl1 165.28(11)
C42 Rh1 Cl1 91.05(13)
C35 Rh1 Cl1 90.61(12)
Br1 Rh1 Cl1 5.2(5)
N3 B1 N1 116.07(15)
N3 B1 C23 117.67(15)
N1 B1 C23 126.26(16)
N3 B2 N2 115.56(15)
N3 B2 C8 118.46(15)
N2 B2 C8 125.92(15)
C1 N1 B1 123.68(15)
C1 N1 C29 114.71(13)
B1 N1 C29 120.76(14)
C1 N2 B2 124.43(14)
C1 N2 C2 114.65(14)
B2 N2 C2 119.91(14)
B1 N3 B2 121.96(15)
B1 N3 C14 120.13(14)
B2 N3 C14 117.65(14)
N2 C1 N1 117.23(15)
N2 C1 Rh1 120.00(12)
N1 C1 Rh1 122.32(12)
N2 C2 C7 115.29(15)
N2 C2 C3 111.23(15)
C7 C2 C3 111.94(15)
C2 C3 C4 108.75(17)
C5 C4 C3 111.17(18)
C4 C5 C6 112.27(18)
C5 C6 C7 111.38(18)
C2 C7 C6 108.39(16)
C9 C8 C13 116.87(17)
C9 C8 B2 118.19(16)
C13 C8 B2 124.56(17)
C10 C9 C8 121.89(18)
C11 C10 C9 119.95(19)
C10 C11 C12 119.54(18)
C11 C12 C13 120.37(19)
C12 C13 C8 121.38(19)
C19 C14 C15 121.88(16)
C19 C14 N3 117.11(16)
C15 C14 N3 121.00(16)
C16 C15 C14 117.72(18)
C16 C15 C20 120.57(17)
C14 C15 C20 121.71(16)
C17 C16 C15 122.26(18)
C16 C17 C18 118.41(17)
C16 C17 C21 120.9(2)
C18 C17 C21 120.6(2)
C17 C18 C19 121.37(19)
C14 C19 C18 118.31(17)
C14 C19 C22 121.37(16)
C18 C19 C22 120.32(18)
C28 C23 C24 116.62(17)
C28 C23 B1 122.24(17)
C24 C23 B1 120.63(16)
C25 C24 C23 121.63(18)
C26 C25 C24 120.14(19)
C27 C26 C25 119.45(18)
C26 C27 C28 120.4(2)
C23 C28 C27 121.78(19)
N1 C29 C30 112.60(14)
N1 C29 C34 113.61(14)
C30 C29 C34 111.79(15)
C29 C30 C31 109.20(16)
C32 C31 C30 110.64(17)
C31 C32 C33 110.82(17)
C32 C33 C34 111.10(16)
C29 C34 C33 109.66(16)
C42 C35 C36A 117.8(3)
C42 C35 C36B 140.4(5)
C36A C35 C36B 26.9(4)
C42 C35 Rh1 71.62(13)
C36A C35 Rh1 112.7(2)
C36B C35 Rh1 102.4(3)
C35 C36A C37 112.0(2)
C37 C36B C35 109.6(6)
C36B C37 C38 124.8(4)
C36B C37 C36A 30.7(5)
C38 C37 C36A 113.6(2)
C39 C38 C37 124.9(2)
C39 C38 Rh1 71.38(12)
C37 C38 Rh1 109.53(17)
C38 C39 C40 124.11(19)
C38 C39 Rh1 70.12(12)
C40 C39 Rh1 112.26(15)
C41B C40 C39 116.3(4)
C41B C40 C41A 35.7(4)
C39 C40 C41A 114.48(19)
C42 C41A C40 110.1(3)
C40 C41B C42 112.2(5)
C35 C42 C41A 132.7(3)
C35 C42 C41B 100.1(4)
C41A C42 C41B 32.8(3)
C35 C42 Rh1 72.35(13)
C41A C42 Rh1 109.21(17)
C41B C42 Rh1 106.4(3)
Cl2A C1S Cl2B 16.7(3)
Cl2A C1S Cl1A 108.0(2)
Cl2B C1S Cl1A 114.4(3)
Cl2A C1S Cl1B 109.65(18)
Cl2B C1S Cl1B 116.1(3)
Cl1A C1S Cl1B 1.7(2)

loop_
_geom_bond_atom_site_label_1
_geom_bond_atom_site_label_2
_geom_bond_distance
Rh1 C1 2.0526(17)
Rh1 C38 2.111(2)
Rh1 C39 2.1273(19)
Rh1 C42 2.199(2)
Rh1 C35 2.208(2)
Rh1 Br1 2.311(18)
Rh1 Cl1 2.419(5)
B1 N3 1.422(2)
B1 N1 1.460(2)
B1 C23 1.580(3)
B2 N3 1.426(2)
B2 N2 1.456(2)
B2 C8 1.580(3)
N1 C1 1.375(2)
N1 C29 1.501(2)
N2 C1 1.369(2)
N2 C2 1.500(2)
N3 C14 1.454(2)
C2 C7 1.523(2)
C2 C3 1.527(3)
C3 C4 1.536(3)
C4 C5 1.521(3)
C5 C6 1.522(3)
C6 C7 1.540(3)
C8 C9 1.395(3)
C8 C13 1.402(3)
C9 C10 1.393(3)
C10 C11 1.378(3)
C11 C12 1.384(3)
C12 C13 1.388(3)
C14 C19 1.395(3)
C14 C15 1.395(3)
C15 C16 1.395(3)
C15 C20 1.504(3)
C16 C17 1.385(3)
C17 C18 1.395(3)
C17 C21 1.514(3)
C18 C19 1.396(3)
C19 C22 1.512(3)
C23 C28 1.393(3)
C23 C24 1.409(3)
C24 C25 1.394(3)
C25 C26 1.382(3)
C26 C27 1.380(3)
C27 C28 1.395(3)
C29 C30 1.525(3)
C29 C34 1.525(3)
C30 C31 1.532(3)
C31 C32 1.521(3)
C32 C33 1.526(3)
C33 C34 1.532(3)
C35 C42 1.363(4)
C35 C36A 1.446(5)
C35 C36B 1.756(9)
C36A C37 1.568(5)
C36B C37 1.285(10)
C37 C38 1.519(3)
C38 C39 1.397(3)
C39 C40 1.528(3)
C40 C41B 1.344(9)
C40 C41A 1.583(5)
C41A C42 1.506(4)
C41B C42 1.699(9)
C1S Cl2A 1.722(4)
C1S Cl2B 1.763(7)
C1S Cl1A 1.766(4)
C1S Cl1B 1.778(3)
